data_2013503
loop_
_publ_author_name
'Zakaria, Choudhury M.'
'Ferguson, George'
'Lough, Alan J.'
'Glidewell, Christopher'

_publ_section_title
;
 Adducts of hexamethylenetetramine with ferrocenecarboxylic acid and
 ferrocene-1,1'-dicarboxylic acid: multiple disorder in space groups
 <i>Fmm</i>2 and <i>Cmcm</i>
;
_journal_issue 7
_journal_name_full 'Acta Crystallographica Section C'
_journal_page_first m271
_journal_page_last m274
_journal_paper_doi 10.1107/S010827010301031X
_journal_volume 59
_journal_year 2003
_chemical_formula_iupac '[Fe (C6 H5 O2)2], C6 H12 N4'
_chemical_formula_moiety 'C12 H10 Fe O4, C6 H12 N4'
_chemical_formula_sum 'C18 H22 Fe N4 O4'
_chemical_formula_weight 414.25
_chemical_name_systematic
;
 Hexamethylenetetramine--ferrocene-1,1'-dicarboxylic acid (1/1)
;
_space_group_IT_number 63
_symmetry_cell_setting orthorhombic
_symmetry_space_group_name_Hall '-C 2c 2'
_symmetry_space_group_name_H-M 'C m c m'
_atom_sites_solution_hydrogens geom
_atom_sites_solution_primary direct
_atom_sites_solution_secondary difmap
_cell_angle_alpha 90.00
_cell_angle_beta 90.00
_cell_angle_gamma 90.00
_cell_formula_units_Z 4
_cell_length_a 10.0096(4)
_cell_length_b 7.1396(2)
_cell_length_c 24.2841(8)
_cell_measurement_reflns_used 895
_cell_measurement_temperature 150.0(10)
_cell_measurement_theta_max 25.03
_cell_measurement_theta_min 2.55
_cell_volume 1735.45(10)
_computing_cell_refinement 'DENZO-SMN (Otwinowski & Minor, 1997)'
_computing_data_collection 'KappaCCD Server Software (Nonius, 1997)'
_computing_data_reduction DENZO-SMN
_computing_molecular_graphics 'PLATON (Spek, 2003)'
_computing_publication_material 'SHELXL97 and PRPKAPPA (Ferguson, 1999)'
_computing_structure_refinement 'SHELXL97 (Sheldrick, 1997)'
_computing_structure_solution 'SHELXS97 (Sheldrick, 1997)'
_diffrn_ambient_temperature 150.0(10)
_diffrn_measured_fraction_theta_full 0.995
_diffrn_measured_fraction_theta_max 0.995
_diffrn_measurement_device_type 'Nonius KappaCCD'
_diffrn_measurement_method '\f scans, and \w scans with \k offsets'
_diffrn_radiation_monochromator graphite
_diffrn_radiation_source 'fine-focus sealed X-ray tube'
_diffrn_radiation_type 'Mo K\a'
_diffrn_radiation_wavelength 0.71073
_diffrn_reflns_av_R_equivalents 0.045
_diffrn_reflns_av_sigmaI/netI 0.0336
_diffrn_reflns_limit_h_max 11
_diffrn_reflns_limit_h_min 0
_diffrn_reflns_limit_k_max 8
_diffrn_reflns_limit_k_min 0
_diffrn_reflns_limit_l_max 0
_diffrn_reflns_limit_l_min -28
_diffrn_reflns_number 6092
_diffrn_reflns_theta_full 25.03
_diffrn_reflns_theta_max 25.03
_diffrn_reflns_theta_min 2.55
_diffrn_standards_decay_% 0
_exptl_absorpt_coefficient_mu 0.903
_exptl_absorpt_correction_T_max 0.948
_exptl_absorpt_correction_T_min 0.786
_exptl_absorpt_correction_type multi-scan
_exptl_absorpt_process_details '(DENZO-SMN; Otwinowski & Minor, 1997)'
_exptl_crystal_colour orange
_exptl_crystal_density_diffrn 1.585
_exptl_crystal_density_method 'not measured'
_exptl_crystal_description plate
_exptl_crystal_F_000 864
_exptl_crystal_size_max 0.28
_exptl_crystal_size_mid 0.25
_exptl_crystal_size_min 0.06
_refine_diff_density_max 0.270
_refine_diff_density_min -0.445
_refine_ls_extinction_method none
_refine_ls_goodness_of_fit_ref 1.128
_refine_ls_hydrogen_treatment constr
_refine_ls_matrix_type full
_refine_ls_number_parameters 103
_refine_ls_number_reflns 836
_refine_ls_number_restraints 0
_refine_ls_restrained_S_all 1.128
_refine_ls_R_factor_all 0.0454
_refine_ls_R_factor_gt 0.0316
_refine_ls_shift/su_max <0.001
_refine_ls_shift/su_mean 0.000
_refine_ls_structure_factor_coef Fsqd
_refine_ls_weighting_details 'w = 1/[\s^2^(Fo^2^)+(0.0024P)^2^+3.0941P] where P = (Fo^2^+2Fc^2^)/3'
_refine_ls_weighting_scheme calc
_refine_ls_wR_factor_gt 0.0663
_refine_ls_wR_factor_ref 0.0729
_reflns_number_gt 671
_reflns_number_total 836
_reflns_threshold_expression I>2\s(I)
_cod_data_source_file sk1641.cif
_cod_data_source_block II
_cod_database_code 2013503
_cod_database_fobs_code 2013503

loop_
_symmetry_equiv_pos_as_xyz
'x, y, z'
'-x, -y, z+1/2'
'x, -y, -z'
'-x, y, -z+1/2'
'x+1/2, y+1/2, z'
'-x+1/2, -y+1/2, z+1/2'
'x+1/2, -y+1/2, -z'
'-x+1/2, y+1/2, -z+1/2'
'-x, -y, -z'
'x, y, -z-1/2'
'-x, y, z'
'x, -y, z-1/2'
'-x+1/2, -y+1/2, -z'
'x+1/2, y+1/2, -z-1/2'
'-x+1/2, y+1/2, z'
'x+1/2, -y+1/2, z-1/2'

loop_
_atom_site_label
_atom_site_fract_x
_atom_site_fract_y
_atom_site_fract_z
_atom_site_U_iso_or_equiv
_atom_site_adp_type
_atom_site_calc_flag
_atom_site_refinement_flags
_atom_site_occupancy
_atom_site_disorder_assembly
_atom_site_disorder_group
_atom_site_type_symbol
Fe1 0.5206(4) 0.5000 0.5000 0.0220(9) Uani d SP 0.50 . . Fe
O1 0.3902(2) 0.2301(3) 0.62671(7) 0.0677(7) Uani d . 1 . . O
C11 0.5141(11) 0.4793(4) 0.58310(10) 0.0176(15) Uani d PG 0.50 . -1 C
C12 0.6353(7) 0.5654(9) 0.5677(3) 0.0216(14) Uani d PG 0.50 . -1 C
C13 0.6044(3) 0.7307(6) 0.5385(2) 0.032(2) Uani d PG 0.50 . -1 C
C14 0.4641(3) 0.7467(7) 0.5359(2) 0.027(3) Uani d PG 0.50 . -1 C
C15 0.4082(7) 0.5914(10) 0.5634(3) 0.0284(18) Uani d PG 0.50 . -1 C
C16 0.5000 0.3025(5) 0.61384(12) 0.0437(10) Uani d S 1 . . C
N1 0.4712(4) -0.0449(5) 0.70095(12) 0.0200(15) Uani d P 0.50 . . N
N2 0.3805(3) -0.2863(5) 0.76188(14) 0.0255(13) Uani d P 0.50 . . N
C1A 0.3549(6) -0.1681(7) 0.7136(2) 0.0280(12) Uani d P 0.50 . . C
C1B 0.4103(6) -0.1645(8) 0.6909(2) 0.0270(12) Uani d P 0.50 . . C
C2 0.5000 0.0721(5) 0.7500 0.0223(9) Uani d S 1 . . C
C3 0.5000 -0.4006(6) 0.7500 0.0318(11) Uani d S 1 . . C
H1 0.4037 0.1352 0.6464 0.102 Uiso calc PR 0.50 . . H
H12 0.7225 0.5201 0.5756 0.026 Uiso calc PR 0.50 . -1 H
H13 0.6671 0.8161 0.5233 0.039 Uiso calc PR 0.50 . -1 H
H14 0.4156 0.8449 0.5186 0.032 Uiso calc PR 0.50 . -1 H
H15 0.3156 0.5666 0.5680 0.034 Uiso calc PR 0.50 . -1 H
H11A 0.2751 -0.0896 0.7206 0.034 Uiso calc PR 0.50 . . H
H12A 0.3358 -0.2487 0.6814 0.034 Uiso calc PR 0.50 . . H
H11B 0.3320 -0.0838 0.6834 0.032 Uiso calc PR 0.50 . . H
H12B 0.4264 -0.2429 0.6580 0.032 Uiso calc PR 0.50 . . H
H2A 0.4222 0.1536 0.7577 0.027 Uiso calc PR 0.25 . . H
H2B 0.5778 0.1536 0.7423 0.027 Uiso calc PR 0.25 . . H
H3A 0.5187 -0.4823 0.7820 0.038 Uiso calc PR 0.25 . . H
H3B 0.4813 -0.4823 0.7180 0.038 Uiso calc PR 0.25 . . H

loop_
_atom_site_aniso_label
_atom_site_aniso_U_11
_atom_site_aniso_U_22
_atom_site_aniso_U_33
_atom_site_aniso_U_12
_atom_site_aniso_U_13
_atom_site_aniso_U_23
Fe1 0.036(3) 0.0161(3) 0.0136(3) 0.000 0.000 0.0004(3)
O1 0.0916(16) 0.0698(14) 0.0417(11) -0.0377(12) 0.0030(11) 0.0244(10)
C11 0.017(5) 0.0220(15) 0.0132(13) 0.004(3) -0.002(3) -0.0022(11)
C12 0.007(4) 0.036(3) 0.022(3) -0.010(2) -0.002(2) -0.008(2)
C13 0.053(7) 0.021(2) 0.023(2) -0.020(3) 0.009(3) -0.0061(19)
C14 0.031(9) 0.024(2) 0.027(2) 0.011(2) -0.004(3) -0.0003(16)
C15 0.008(6) 0.044(4) 0.033(3) -0.001(3) 0.008(3) -0.014(3)
C16 0.089(3) 0.0288(17) 0.0127(14) 0.000 0.000 -0.0007(13)
N1 0.019(5) 0.0237(16) 0.0176(14) -0.0016(17) -0.0005(14) 0.0029(11)
N2 0.0359(19) 0.0210(15) 0.019(4) -0.0094(14) 0.0004(15) 0.0012(15)
C1A 0.030(3) 0.026(3) 0.028(3) -0.011(2) -0.005(2) 0.000(2)
C1B 0.028(3) 0.029(3) 0.024(3) -0.001(3) -0.005(2) 0.004(2)
C2 0.031(2) 0.0136(18) 0.023(2) 0.000 0.000 0.000
C3 0.050(3) 0.016(2) 0.029(2) 0.000 0.000 0.000

loop_
_atom_type_symbol
_atom_type_description
_atom_type_scat_dispersion_real
_atom_type_scat_dispersion_imag
_atom_type_scat_source
C C 0.0033 0.0016 'International Tables Vol C Tables 4.2.6.8 and 6.1.1.4'
H H 0.0000 0.0000 'International Tables Vol C Tables 4.2.6.8 and 6.1.1.4'
Fe Fe 0.3463 0.8444 'International Tables Vol C Tables 4.2.6.8 and 6.1.1.4'
N N 0.0061 0.0033 'International Tables Vol C Tables 4.2.6.8 and 6.1.1.4'
O O 0.0106 0.0060 'International Tables Vol C Tables 4.2.6.8 and 6.1.1.4'

loop_
_geom_angle_atom_site_label_1
_geom_angle_atom_site_label_2
_geom_angle_atom_site_label_3
_geom_angle_site_symmetry_1
_geom_angle_site_symmetry_3
_geom_angle
_geom_angle_publ_flag
C16 O1 H1 . . 109.5 no
C15 C11 C12 . . 108.0 no
C15 C11 C16 . . 125.8(7) no
C12 C11 C16 . . 126.2(7) no
C11 C12 C13 . . 108.0 no
C11 C12 H12 . . 126.0 no
C13 C12 H12 . . 126.0 no
C12 C13 C14 . . 108.0 no
C12 C13 H13 . . 126.0 no
C14 C13 H13 . . 126.0 no
C15 C14 C13 . . 108.0 no
C15 C14 H14 . . 126.0 no
C13 C14 H14 . . 126.0 no
C11 C15 C14 . . 108.0 no
C11 C15 H15 . . 126.0 no
C14 C15 H15 . . 126.0 no
O1 C16 O1 . 11_655 122.4(3) no
O1 C16 C11 . 11_655 113.3(5) no
O1 C16 C11 . . 124.3(5) no
C1B N1 C2 11_655 . 107.5(4) no
C1B N1 C1A 11_655 . 108.6(3) no
C2 N1 C1A . . 108.5(3) no
C1A N2 C1B . 10_557 108.5(3) no
C1A N2 C3 . . 107.7(4) no
C1B N2 C3 10_557 . 108.4(3) no
N2 C1A N1 . . 111.5(4) no
N2 C1A H11A . . 109.3 no
N1 C1A H11A . . 109.3 no
N2 C1A H12A . . 109.3 no
N1 C1A H12A . . 109.3 no
H11A C1A H12A . . 108.0 no
N2 C1B N1 10_557 11_655 112.1(4) no
N2 C1B H11B 10_557 . 109.2 no
N1 C1B H12B 11_655 . 109.2 no
H11B C1B H12B . . 107.9 no
N1 C2 N1 . 4_656 111.5(3) no
N1 C2 H2A . . 109.3 no
N1 C2 H2B . . 109.3 no
H2A C2 H2B . . 108.0 no
N2 C3 N2 4_656 . 112.9(4) no
N2 C3 H3A . . 109.0 no
N2 C3 H3B . . 109.0 no
H3A C3 H3B . . 107.8 no

loop_
_geom_bond_atom_site_label_1
_geom_bond_atom_site_label_2
_geom_bond_site_symmetry_2
_geom_bond_distance
_geom_bond_publ_flag
Fe1 Fe1 9_666 0.412(6) no
Fe1 C11 . 2.024(2) no
Fe1 C12 . 2.059(8) no
Fe1 C13 . 2.071(5) no
Fe1 C14 . 2.045(6) no
Fe1 C15 . 2.015(8) no
O1 C16 . 1.254(2) no
O1 H1 . 0.84 no
C11 C15 . 1.411(2) no
C11 C12 . 1.411(2) no
C11 C16 . 1.473(4) no
C12 C13 . 1.411(2) no
C12 H12 . 0.95 no
C13 C14 . 1.411(2) no
C13 H13 . 0.95 no
C14 C15 . 1.411(2) no
C14 H14 . 0.95 no
C15 H15 . 0.95 no
N1 C1A . 1.492(6) y
N1 C1B 11_655 1.481(7) y
N1 C2 . 1.483(4) y
N2 C1A . 1.467(6) y
N2 C1B 10_557 1.469(6) y
N2 C3 . 1.476(4) y
C1A H11A . 0.99 no
C1A H12A . 0.99 no
C1B H11B . 0.99 no
C1B H12B . 0.99 no
C2 H2A . 0.99 no
C2 H2B . 0.99 no
C3 H3A . 0.99 no
C3 H3B . 0.99 no

loop_
_geom_hbond_atom_site_label_D
_geom_hbond_atom_site_label_H
_geom_hbond_atom_site_label_A
_geom_hbond_distance_DH
_geom_hbond_distance_HA
_geom_hbond_distance_DA
_geom_hbond_angle_DHA
_geom_hbond_publ_flag
O1 H1 N1 0.84 1.97 2.786(3) 165 yes
